data_4334878
loop_
_publ_author_name
'Brian D. Mahoney'
'Nicholas A. Piro'
'Patrick J. Carroll'
'Eric J. Schelter'

_publ_section_title
;
 Synthesis, Electrochemistry, and Reactivity of Cerium(III/IV)
 Methylene-Bis-Phenolate Complexes
;
_journal_name_full 'Inorganic Chemistry'
_journal_page_first 5970
_journal_page_last 5977
_journal_paper_doi 10.1021/ic400202r
_journal_volume 52
_journal_year 2013
_chemical_formula_sum 'C68 H92 La Li N2 O7'
_chemical_formula_weight 1195.29
_space_group_IT_number 7
_symmetry_cell_setting monoclinic
_symmetry_Int_Tables_number 7
_symmetry_space_group_name_Hall 'P -2yac'
_symmetry_space_group_name_H-M 'P 1 n 1'
_atom_sites_solution_hydrogens geom
_atom_sites_solution_primary direct
_audit_creation_method SHELXL-97
_cell_angle_alpha 90.00
_cell_angle_beta 93.931(3)
_cell_angle_gamma 90.00
_cell_formula_units_Z 4
_cell_length_a 17.9770(12)
_cell_length_b 19.4552(13)
_cell_length_c 18.0408(12)
_cell_measurement_temperature 143(1)
_cell_volume 6294.9(7)
_computing_data_collection 'Bruker APEX2'
_computing_data_reduction 'Bruker SAINT'
_computing_structure_refinement 'SHELXL-97 (Sheldrick, 2008)'
_computing_structure_solution 'SHELXS-97 (Sheldrick, 2008)'
_diffrn_ambient_temperature 143(1)
_diffrn_measured_fraction_theta_full 0.999
_diffrn_measured_fraction_theta_max 0.999
_diffrn_measurement_device 'CCD Area Detector'
_diffrn_measurement_device_type 'Bruker APEXII'
_diffrn_measurement_method 'phi and omega scans'
_diffrn_radiation_monochromator graphite
_diffrn_radiation_source 'sealed tube'
_diffrn_radiation_type MoK\a
_diffrn_radiation_wavelength 0.71073
_diffrn_reflns_av_R_equivalents 0.0274
_diffrn_reflns_av_sigmaI/netI 0.0200
_diffrn_reflns_limit_h_max 23
_diffrn_reflns_limit_h_min -23
_diffrn_reflns_limit_k_max 25
_diffrn_reflns_limit_k_min -25
_diffrn_reflns_limit_l_max 23
_diffrn_reflns_limit_l_min -23
_diffrn_reflns_number 151313
_diffrn_reflns_theta_full 27.50
_diffrn_reflns_theta_max 27.50
_diffrn_reflns_theta_min 1.54
_exptl_absorpt_coefficient_mu 0.731
_exptl_absorpt_correction_T_max 0.7456
_exptl_absorpt_correction_T_min 0.6740
_exptl_absorpt_correction_type multi-scan
_exptl_absorpt_process_details '(SADABS; Sheldrick, 2007)'
_exptl_crystal_density_diffrn 1.261
_exptl_crystal_F_000 2520
_exptl_crystal_size_max 0.22
_exptl_crystal_size_mid 0.20
_exptl_crystal_size_min 0.09
_refine_diff_density_max 2.709
_refine_diff_density_min -1.966
_refine_diff_density_rms 0.090
_refine_ls_abs_structure_details 'Flack H D (1983), Acta Cryst. A39, 876-881'
_refine_ls_abs_structure_Flack 0.463(14)
_refine_ls_extinction_method none
_refine_ls_goodness_of_fit_ref 1.147
_refine_ls_hydrogen_treatment constr
_refine_ls_matrix_type full
_refine_ls_number_parameters 1425
_refine_ls_number_reflns 28846
_refine_ls_number_restraints 1506
_refine_ls_restrained_S_all 1.147
_refine_ls_R_factor_all 0.0534
_refine_ls_R_factor_gt 0.0496
_refine_ls_shift/su_max 0.006
_refine_ls_shift/su_mean 0.000
_refine_ls_structure_factor_coef Fsqd
_refine_ls_weighting_details 'calc w=1/[\s^2^(Fo^2^)+(0.0197P)^2^+16.4791P] where P=(Fo^2^+2Fc^2^)/3'
_refine_ls_weighting_scheme calc
_refine_ls_wR_factor_gt 0.1108
_refine_ls_wR_factor_ref 0.1133
_reflns_number_gt 27271
_reflns_number_total 28846
_reflns_threshold_expression >2sigma(I)
_cod_data_source_file ic400202r_si_002_2.cif
_cod_data_source_block 6-La
_cod_original_sg_symbol_H-M 'P n '
_cod_database_code 4334878

loop_
_symmetry_equiv_pos_as_xyz
'x, y, z'
'x+1/2, -y, z+1/2'

loop_
_atom_site_label
_atom_site_type_symbol
_atom_site_fract_x
_atom_site_fract_y
_atom_site_fract_z
_atom_site_U_iso_or_equiv
_atom_site_adp_type
_atom_site_occupancy
_atom_site_symmetry_multiplicity
_atom_site_calc_flag
_atom_site_refinement_flags
La1 La 0.263939(12) 0.440596(15) 0.150455(12) 0.03318(8) Uani 1 1 d U
O1 O 0.2570(3) 0.3520(2) 0.0564(2) 0.0382(8) Uani 1 1 d U
O2 O 0.1728(3) 0.3823(2) 0.2057(3) 0.0411(9) Uani 1 1 d U
O3 O 0.2994(3) 0.4898(2) 0.0338(3) 0.0430(9) Uani 1 1 d U
O4 O 0.3680(3) 0.4131(2) 0.2236(3) 0.0423(9) Uani 1 1 d U
O5 O 0.1674(3) 0.4173(3) -0.0860(3) 0.0564(12) Uani 1 1 d U
O6 O 0.3345(4) 0.4156(4) -0.1125(3) 0.0861(18) Uani 1 1 d DU
N1 N 0.2823(4) 0.5633(2) 0.2217(4) 0.0375(10) Uani 1 1 d U
N2 N 0.1465(3) 0.5324(3) 0.1489(4) 0.0457(11) Uani 1 1 d U
C1 C 0.2244(4) 0.2908(3) 0.0542(3) 0.0369(10) Uani 1 1 d U
C2 C 0.2643(4) 0.2269(3) 0.0455(4) 0.0425(12) Uani 1 1 d U
C3 C 0.2249(4) 0.1678(3) 0.0377(4) 0.0493(13) Uani 1 1 d U
H3 H 0.2519 0.1276 0.0320 0.066 Uiso 1 1 calc R
C4 C 0.1466(5) 0.1611(3) 0.0375(4) 0.0481(14) Uani 1 1 d U
C5 C 0.1094(4) 0.2211(3) 0.0506(4) 0.0427(13) Uani 1 1 d U
H5 H 0.0581 0.2196 0.0543 0.057 Uiso 1 1 calc R
C6 C 0.1453(4) 0.2836(3) 0.0585(3) 0.0354(11) Uani 1 1 d U
C7 C 0.0976(4) 0.3468(3) 0.0702(3) 0.0364(11) Uani 1 1 d U
H7a H 0.1288 0.3874 0.0684 0.048 Uiso 1 1 calc R
H7b H 0.0595 0.3500 0.0297 0.048 Uiso 1 1 calc R
C8 C 0.0600(4) 0.3470(3) 0.1433(4) 0.0367(11) Uani 1 1 d U
C9 C -0.0148(4) 0.3304(3) 0.1440(4) 0.0427(12) Uani 1 1 d U
H9 H -0.0410 0.3183 0.0996 0.057 Uiso 1 1 calc R
C10 C -0.0525(5) 0.3314(4) 0.2103(5) 0.0547(16) Uani 1 1 d U
C11 C -0.0073(5) 0.3490(4) 0.2766(4) 0.0559(16) Uani 1 1 d U
H11 H -0.0299 0.3485 0.3215 0.074 Uiso 1 1 calc R
C12 C 0.0658(5) 0.3662(3) 0.2781(4) 0.0489(13) Uani 1 1 d U
C13 C 0.1011(4) 0.3662(3) 0.2096(4) 0.0392(11) Uani 1 1 d U
C14 C 0.3506(4) 0.2267(4) 0.0439(4) 0.0522(15) Uani 1 1 d U
C15 C 0.3852(5) 0.2558(4) 0.1194(5) 0.0618(19) Uani 1 1 d U
H15a H 0.4386 0.2542 0.1198 0.093 Uiso 1 1 calc R
H15b H 0.3689 0.2285 0.1595 0.093 Uiso 1 1 calc R
H15c H 0.3694 0.3025 0.1251 0.093 Uiso 1 1 calc R
C16 C 0.3774(5) 0.2693(5) -0.0197(5) 0.069(2) Uani 1 1 d U
H16a H 0.3512 0.2554 -0.0654 0.103 Uiso 1 1 calc R
H16b H 0.4299 0.2623 -0.0230 0.103 Uiso 1 1 calc R
H16c H 0.3680 0.3171 -0.0108 0.103 Uiso 1 1 calc R
C17 C 0.3814(6) 0.1530(5) 0.0389(6) 0.084(3) Uani 1 1 d U
H17a H 0.3591 0.1309 -0.0048 0.126 Uiso 1 1 calc R
H17b H 0.3697 0.1275 0.0821 0.126 Uiso 1 1 calc R
H17c H 0.4345 0.1547 0.0361 0.126 Uiso 1 1 calc R
C18 C 0.1076(6) 0.0933(4) 0.0282(5) 0.069(2) Uani 1 1 d U
H18a H 0.0559 0.1009 0.0134 0.104 Uiso 1 1 calc R
H18b H 0.1117 0.0688 0.0745 0.104 Uiso 1 1 calc R
H18c H 0.1301 0.0669 -0.0092 0.104 Uiso 1 1 calc R
C19 C -0.1349(5) 0.3164(5) 0.2094(6) 0.073(3) Uani 1 1 d U
H19a H -0.1521 0.2992 0.1614 0.109 Uiso 1 1 calc R
H19b H -0.1613 0.3579 0.2196 0.109 Uiso 1 1 calc R
H19c H -0.1437 0.2826 0.2466 0.109 Uiso 1 1 calc R
C20 C 0.1095(6) 0.3860(5) 0.3510(5) 0.073(2) Uani 1 1 d U
C21 C 0.1717(7) 0.3352(6) 0.3664(5) 0.087(2) Uani 1 1 d U
H21a H 0.1511 0.2903 0.3734 0.130 Uiso 1 1 calc R
H21b H 0.2010 0.3486 0.4105 0.130 Uiso 1 1 calc R
H21c H 0.2027 0.3342 0.3251 0.130 Uiso 1 1 calc R
C22 C 0.1411(7) 0.4596(5) 0.3483(6) 0.085(3) Uani 1 1 d U
H22a H 0.1629 0.4720 0.3965 0.128 Uiso 1 1 calc R
H22b H 0.1015 0.4910 0.3339 0.128 Uiso 1 1 calc R
H22c H 0.1784 0.4615 0.3128 0.128 Uiso 1 1 calc R
C23 C 0.0563(8) 0.3855(7) 0.4158(6) 0.113(4) Uani 1 1 d U
H23a H 0.0345 0.3407 0.4196 0.170 Uiso 1 1 calc R
H23b H 0.0175 0.4189 0.4060 0.170 Uiso 1 1 calc R
H23c H 0.0840 0.3965 0.4615 0.170 Uiso 1 1 calc R
C24 C 0.3545(4) 0.5356(4) 0.0490(4) 0.0457(11) Uani 1 1 d U
C25 C 0.3496(4) 0.6067(4) 0.0289(4) 0.0487(13) Uani 1 1 d U
C26 C 0.4069(5) 0.6476(5) 0.0531(5) 0.0680(19) Uani 1 1 d U
H26 H 0.4030 0.6939 0.0405 0.091 Uiso 1 1 calc R
C27 C 0.4703(5) 0.6278(5) 0.0943(5) 0.0676(19) Uani 1 1 d U
C28 C 0.4768(5) 0.5622(4) 0.1071(5) 0.0624(18) Uani 1 1 d U
H28 H 0.5207 0.5472 0.1323 0.083 Uiso 1 1 calc R
C29 C 0.4226(4) 0.5114(4) 0.0860(4) 0.0473(12) Uani 1 1 d U
C30 C 0.4400(5) 0.4363(4) 0.0914(5) 0.0561(16) Uani 1 1 d U
H30a H 0.4698 0.4242 0.0506 0.075 Uiso 1 1 calc R
H30b H 0.3935 0.4111 0.0846 0.075 Uiso 1 1 calc R
C31 C 0.4806(4) 0.4119(4) 0.1626(4) 0.0613(16) Uani 1 1 d U
C32 C 0.5566(4) 0.3976(5) 0.1625(5) 0.092(3) Uani 1 1 d U
H32 H 0.5813 0.4061 0.1198 0.122 Uiso 1 1 calc R
C33 C 0.5965(5) 0.3707(6) 0.2254(5) 0.109(3) Uani 1 1 d U
C34 C 0.5565(5) 0.3591(5) 0.2885(5) 0.094(2) Uani 1 1 d U
H34 H 0.5819 0.3404 0.3304 0.125 Uiso 1 1 calc R
C35 C 0.4794(5) 0.3744(4) 0.2919(4) 0.0649(16) Uani 1 1 d U
C36 C 0.4407(4) 0.4006(3) 0.2267(4) 0.0496(13) Uani 1 1 d U
C37 C 0.2849(5) 0.6343(4) -0.0235(4) 0.0568(16) Uani 1 1 d U
C38 C 0.2105(5) 0.6239(5) 0.0087(6) 0.074(2) Uani 1 1 d U
H38a H 0.2077 0.6524 0.0519 0.111 Uiso 1 1 calc R
H38b H 0.2052 0.5766 0.0225 0.111 Uiso 1 1 calc R
H38c H 0.1712 0.6362 -0.0276 0.111 Uiso 1 1 calc R
C39 C 0.2871(7) 0.5901(6) -0.0975(5) 0.086(3) Uani 1 1 d U
H39a H 0.2456 0.6024 -0.1312 0.130 Uiso 1 1 calc R
H39b H 0.2844 0.5421 -0.0856 0.130 Uiso 1 1 calc R
H39c H 0.3328 0.5991 -0.1203 0.130 Uiso 1 1 calc R
C40 C 0.2963(8) 0.7060(6) -0.0457(7) 0.102(4) Uani 1 1 d U
H40a H 0.2517 0.7231 -0.0716 0.153 Uiso 1 1 calc R
H40b H 0.3368 0.7082 -0.0777 0.153 Uiso 1 1 calc R
H40c H 0.3080 0.7335 -0.0023 0.153 Uiso 1 1 calc R
C41 C 0.5281(6) 0.6809(6) 0.1228(7) 0.096(3) Uani 1 1 d U
H41a H 0.5105 0.7042 0.1652 0.145 Uiso 1 1 calc R
H41b H 0.5357 0.7137 0.0843 0.145 Uiso 1 1 calc R
H41c H 0.5743 0.6582 0.1369 0.145 Uiso 1 1 calc R
C42 C 0.6767(7) 0.3505(11) 0.2254(8) 0.205(8) Uani 1 1 d U
H42a H 0.6923 0.3523 0.1756 0.307 Uiso 1 1 calc R
H42b H 0.6830 0.3047 0.2444 0.307 Uiso 1 1 calc R
H42c H 0.7065 0.3817 0.2562 0.307 Uiso 1 1 calc R
C43 C 0.4382(5) 0.3613(3) 0.3634(5) 0.0637(16) Uani 1 1 d U
C44 C 0.4073(5) 0.4288(4) 0.3902(5) 0.0524(17) Uani 1 1 d U
H44a H 0.3746 0.4485 0.3516 0.079 Uiso 1 1 calc R
H44b H 0.4477 0.4599 0.4027 0.079 Uiso 1 1 calc R
H44c H 0.3801 0.4206 0.4333 0.079 Uiso 1 1 calc R
C45 C 0.3777(7) 0.3083(4) 0.3499(7) 0.122(4) Uani 1 1 d U
H45a H 0.3537 0.3004 0.3951 0.183 Uiso 1 1 calc R
H45b H 0.3992 0.2661 0.3339 0.183 Uiso 1 1 calc R
H45c H 0.3417 0.3245 0.3122 0.183 Uiso 1 1 calc R
C46 C 0.4929(7) 0.3360(5) 0.4284(6) 0.100(4) Uani 1 1 d U
H46a H 0.4658 0.3278 0.4715 0.150 Uiso 1 1 calc R
H46b H 0.5303 0.3704 0.4395 0.150 Uiso 1 1 calc R
H46c H 0.5163 0.2941 0.4141 0.150 Uiso 1 1 calc R
C47 C 0.1372(6) 0.3528(4) -0.1193(5) 0.0620(19) Uani 1 1 d U
H47a H 0.1766 0.3195 -0.1246 0.083 Uiso 1 1 calc R
H47b H 0.1000 0.3329 -0.0891 0.083 Uiso 1 1 calc R
C48 C 0.1039(4) 0.3742(5) -0.1918(4) 0.0668(17) Uani 1 1 d U
H48a H 0.0643 0.3430 -0.2089 0.089 Uiso 1 1 calc R
H48b H 0.1411 0.3753 -0.2282 0.089 Uiso 1 1 calc R
C49 C 0.0732(6) 0.4453(5) -0.1796(6) 0.073(2) Uani 1 1 d U
H49a H 0.0758 0.4736 -0.2237 0.098 Uiso 1 1 calc R
H49b H 0.0220 0.4433 -0.1660 0.098 Uiso 1 1 calc R
C50 C 0.1240(6) 0.4723(5) -0.1166(7) 0.084(3) Uani 1 1 d U
H50a H 0.1563 0.5076 -0.1346 0.112 Uiso 1 1 calc R
H50b H 0.0948 0.4923 -0.0789 0.112 Uiso 1 1 calc R
C51 C 0.4129(6) 0.4393(8) -0.1076(6) 0.124(4) Uani 1 1 d DU
H51a H 0.4168 0.4843 -0.0846 0.165 Uiso 1 1 calc R
H51b H 0.4441 0.4075 -0.0779 0.165 Uiso 1 1 calc R
C52 C 0.4366(7) 0.4422(9) -0.1836(6) 0.182(5) Uani 1 1 d DU
H52a H 0.4896 0.4336 -0.1852 0.242 Uiso 1 1 calc R
H52b H 0.4244 0.4860 -0.2070 0.242 Uiso 1 1 calc R
C53 C 0.3893(6) 0.3827(10) -0.2200(6) 0.201(5) Uani 1 1 d DU
H53a H 0.3829 0.3881 -0.2735 0.268 Uiso 1 1 calc R
H53b H 0.4118 0.3383 -0.2084 0.268 Uiso 1 1 calc R
C54 C 0.3158(5) 0.3909(9) -0.1843(5) 0.163(5) Uani 1 1 d DU
H54a H 0.2837 0.4232 -0.2121 0.216 Uiso 1 1 calc R
H54b H 0.2903 0.3471 -0.1823 0.216 Uiso 1 1 calc R
C55 C 0.3543(4) 0.5787(4) 0.2465(4) 0.0445(13) Uani 1 1 d U
H55 H 0.3903 0.5443 0.2488 0.059 Uiso 1 1 calc R
C56 C 0.3733(5) 0.6436(4) 0.2676(4) 0.0512(15) Uani 1 1 d U
H56 H 0.4223 0.6531 0.2843 0.068 Uiso 1 1 calc R
C57 C 0.3221(5) 0.6948(4) 0.2649(4) 0.0550(16) Uani 1 1 d U
H57 H 0.3349 0.7389 0.2811 0.073 Uiso 1 1 calc R
C58 C 0.2503(5) 0.6796(4) 0.2372(4) 0.0511(15) Uani 1 1 d U
H58 H 0.2147 0.7143 0.2325 0.068 Uiso 1 1 calc R
C59 C 0.2311(4) 0.6138(3) 0.2166(4) 0.0395(11) Uani 1 1 d U
C60 C 0.1554(4) 0.5936(3) 0.1864(4) 0.0408(11) Uani 1 1 d U
C61 C 0.0931(5) 0.6355(4) 0.1927(4) 0.0539(16) Uani 1 1 d U
H61 H 0.0974 0.6755 0.2209 0.072 Uiso 1 1 calc R
C62 C 0.0263(5) 0.6185(4) 0.1583(4) 0.0567(16) Uani 1 1 d U
H62 H -0.0137 0.6485 0.1605 0.075 Uiso 1 1 calc R
C63 C 0.0169(5) 0.5590(4) 0.1209(6) 0.0565(19) Uani 1 1 d U
H63 H -0.0291 0.5465 0.0982 0.075 Uiso 1 1 calc R
C64 C 0.0792(4) 0.5174(4) 0.1179(6) 0.064(2) Uani 1 1 d U
H64 H 0.0735 0.4759 0.0925 0.085 Uiso 1 1 calc R
Li1 Li 0.2678(7) 0.4153(6) -0.0313(6) 0.0476(15) Uani 1 1 d U
O7 O 0.8332(5) 0.5668(5) 0.0926(6) 0.138(3) Uani 1 1 d DU
C65 C 0.8001(5) 0.6317(7) 0.0823(7) 0.135(3) Uani 1 1 d DU
H65a H 0.7950 0.6435 0.0300 0.180 Uiso 1 1 calc R
H65b H 0.8298 0.6668 0.1086 0.180 Uiso 1 1 calc R
C66 C 0.7269(6) 0.6259(7) 0.1124(7) 0.133(4) Uani 1 1 d DU
H66a H 0.6892 0.6487 0.0801 0.178 Uiso 1 1 calc R
H66b H 0.7275 0.6466 0.1613 0.178 Uiso 1 1 calc R
C67 C 0.7111(6) 0.5519(7) 0.1167(9) 0.148(4) Uani 1 1 d DU
H67a H 0.6715 0.5399 0.0796 0.197 Uiso 1 1 calc R
H67b H 0.6943 0.5409 0.1652 0.197 Uiso 1 1 calc R
C68 C 0.7784(7) 0.5115(8) 0.1038(11) 0.190(5) Uani 1 1 d DU
H68a H 0.7709 0.4826 0.0602 0.253 Uiso 1 1 calc R
H68b H 0.7935 0.4832 0.1465 0.253 Uiso 1 1 calc R
La1' La 0.234484(11) 0.933061(15) 0.348655(12) 0.03114(7) Uani 1 1 d U
O1' O 0.2434(2) 0.8406(2) 0.4409(2) 0.0375(8) Uani 1 1 d U
O2' O 0.3272(3) 0.8814(2) 0.2933(2) 0.0357(8) Uani 1 1 d U
O3' O 0.1974(3) 0.9788(2) 0.4663(3) 0.0448(9) Uani 1 1 d U
O4' O 0.1340(2) 0.9056(2) 0.2715(2) 0.0436(9) Uani 1 1 d U
O5' O 0.3305(3) 0.9114(3) 0.5843(3) 0.0586(12) Uani 1 1 d U
O6' O 0.1666(4) 0.8971(4) 0.6118(3) 0.0746(16) Uani 1 1 d U
N1' N 0.2142(4) 1.0572(2) 0.2823(4) 0.0347(9) Uani 1 1 d U
N2' N 0.3490(3) 1.0285(2) 0.3552(4) 0.0433(11) Uani 1 1 d U
C1' C 0.2778(4) 0.7789(3) 0.4448(3) 0.0331(10) Uani 1 1 d U
C2' C 0.2382(4) 0.7160(3) 0.4524(3) 0.0431(11) Uani 1 1 d U
C3' C 0.2782(4) 0.6556(3) 0.4600(4) 0.0466(13) Uani 1 1 d U
H3' H 0.2523 0.6148 0.4659 0.062 Uiso 1 1 calc R
C4' C 0.3552(5) 0.6529(3) 0.4591(4) 0.0493(14) Uani 1 1 d U
C5' C 0.3927(4) 0.7146(3) 0.4488(4) 0.0401(12) Uani 1 1 d U
H5' H 0.4443 0.7141 0.4477 0.053 Uiso 1 1 calc R
C6' C 0.3558(4) 0.7757(3) 0.4402(3) 0.0357(11) Uani 1 1 d U
C7' C 0.4019(4) 0.8401(3) 0.4288(3) 0.0328(11) Uani 1 1 d U
H7a' H 0.3695 0.8798 0.4313 0.044 Uiso 1 1 calc R
H7b' H 0.4397 0.8437 0.4696 0.044 Uiso 1 1 calc R
C8' C 0.4399(4) 0.8431(3) 0.3566(4) 0.0339(10) Uani 1 1 d U
C9' C 0.5155(4) 0.8265(3) 0.3546(4) 0.0426(12) Uani 1 1 d U
H9' H 0.5420 0.8118 0.3979 0.057 Uiso 1 1 calc R
C10' C 0.5512(5) 0.8312(3) 0.2904(5) 0.0500(14) Uani 1 1 d U
C11' C 0.5145(4) 0.8529(3) 0.2285(4) 0.0495(14) Uani 1 1 d U
H11' H 0.5401 0.8563 0.1856 0.066 Uiso 1 1 calc R
C12' C 0.4375(4) 0.8712(3) 0.2248(4) 0.0466(12) Uani 1 1 d U
C13' C 0.3991(4) 0.8643(3) 0.2908(4) 0.0340(10) Uani 1 1 d U
C14' C 0.1523(4) 0.7139(4) 0.4494(4) 0.0514(14) Uani 1 1 d U
C15' C 0.1190(4) 0.7403(4) 0.3756(4) 0.0563(17) Uani 1 1 d U
H15a' H 0.1384 0.7853 0.3665 0.084 Uiso 1 1 calc R
H15b' H 0.0657 0.7427 0.3768 0.084 Uiso 1 1 calc R
H15c' H 0.1317 0.7097 0.3367 0.084 Uiso 1 1 calc R
C16' C 0.1250(5) 0.7562(4) 0.5143(5) 0.0600(18) Uani 1 1 d U
H16a' H 0.1400 0.8032 0.5094 0.090 Uiso 1 1 calc R
H16b' H 0.1464 0.7379 0.5604 0.090 Uiso 1 1 calc R
H16c' H 0.0717 0.7537 0.5135 0.090 Uiso 1 1 calc R
C17' C 0.1229(6) 0.6403(4) 0.4597(6) 0.079(3) Uani 1 1 d U
H17a' H 0.0695 0.6413 0.4600 0.118 Uiso 1 1 calc R
H17b' H 0.1438 0.6220 0.5060 0.118 Uiso 1 1 calc R
H17c' H 0.1371 0.6118 0.4196 0.118 Uiso 1 1 calc R
C18' C 0.3952(6) 0.5862(3) 0.4694(5) 0.069(2) Uani 1 1 d U
H18a' H 0.4395 0.5869 0.4427 0.104 Uiso 1 1 calc R
H18b' H 0.3633 0.5495 0.4510 0.104 Uiso 1 1 calc R
H18c' H 0.4084 0.5791 0.5213 0.104 Uiso 1 1 calc R
C19' C 0.6336(5) 0.8131(4) 0.2878(6) 0.066(2) Uani 1 1 d U
H19a' H 0.6382 0.7679 0.2673 0.100 Uiso 1 1 calc R
H19b' H 0.6571 0.8141 0.3372 0.100 Uiso 1 1 calc R
H19c' H 0.6573 0.8458 0.2574 0.100 Uiso 1 1 calc R
C20' C 0.3946(6) 0.8943(5) 0.1513(5) 0.0665(18) Uani 1 1 d U
C21' C 0.3302(7) 0.8443(5) 0.1301(5) 0.079(2) Uani 1 1 d U
H21a' H 0.3500 0.7992 0.1223 0.118 Uiso 1 1 calc R
H21b' H 0.3036 0.8599 0.0852 0.118 Uiso 1 1 calc R
H21c' H 0.2969 0.8427 0.1694 0.118 Uiso 1 1 calc R
C22' C 0.3659(7) 0.9678(5) 0.1602(6) 0.080(3) Uani 1 1 d U
H22a' H 0.3283 0.9681 0.1955 0.121 Uiso 1 1 calc R
H22b' H 0.3450 0.9842 0.1131 0.121 Uiso 1 1 calc R
H22c' H 0.4065 0.9970 0.1776 0.121 Uiso 1 1 calc R
C23' C 0.4461(8) 0.8952(7) 0.0847(6) 0.112(4) Uani 1 1 d U
H23a' H 0.4865 0.9268 0.0953 0.168 Uiso 1 1 calc R
H23b' H 0.4177 0.9094 0.0404 0.168 Uiso 1 1 calc R
H23c' H 0.4658 0.8500 0.0776 0.168 Uiso 1 1 calc R
C24' C 0.1387(4) 1.0215(4) 0.4507(4) 0.0459(11) Uani 1 1 d U
C25' C 0.1419(4) 1.0902(4) 0.4711(4) 0.0545(14) Uani 1 1 d U
C26' C 0.0846(6) 1.1364(5) 0.4449(5) 0.0702(19) Uani 1 1 d U
H26' H 0.0879 1.1828 0.4570 0.093 Uiso 1 1 calc R
C27' C 0.0223(5) 1.1115(5) 0.4004(5) 0.073(2) Uani 1 1 d U
C28' C 0.0165(5) 1.0414(5) 0.3875(4) 0.0600(16) Uani 1 1 d U
H28' H -0.0265 1.0247 0.3621 0.080 Uiso 1 1 calc R
C29' C 0.0731(4) 0.9943(4) 0.4112(4) 0.0507(13) Uani 1 1 d U
C30' C 0.0596(4) 0.9189(4) 0.4017(4) 0.0514(13) Uani 1 1 d U
H30a' H 0.0299 0.9038 0.4415 0.068 Uiso 1 1 calc R
H30b' H 0.1073 0.8958 0.4083 0.068 Uiso 1 1 calc R
C31' C 0.0209(4) 0.8940(4) 0.3283(4) 0.0537(15) Uani 1 1 d U
C32' C -0.0528(4) 0.8715(5) 0.3253(5) 0.071(2) Uani 1 1 d U
H32' H -0.0791 0.8733 0.3679 0.095 Uiso 1 1 calc R
C33' C -0.0873(5) 0.8466(5) 0.2601(5) 0.089(3) Uani 1 1 d U
C34' C -0.0491(5) 0.8467(5) 0.1994(5) 0.078(2) Uani 1 1 d U
H34' H -0.0744 0.8334 0.1550 0.104 Uiso 1 1 calc R
C35' C 0.0251(4) 0.8651(3) 0.1969(4) 0.0535(14) Uani 1 1 d U
C36' C 0.0602(4) 0.8892(3) 0.2655(4) 0.0448(13) Uani 1 1 d U
C37' C 0.2055(5) 1.1195(4) 0.5261(4) 0.0623(17) Uani 1 1 d U
C38' C 0.2812(5) 1.1151(5) 0.4923(5) 0.071(2) Uani 1 1 d U
H38a' H 0.3195 1.1315 0.5276 0.106 Uiso 1 1 calc R
H38b' H 0.2803 1.1427 0.4482 0.106 Uiso 1 1 calc R
H38c' H 0.2913 1.0681 0.4799 0.106 Uiso 1 1 calc R
C39' C 0.2078(6) 1.0805(5) 0.5987(5) 0.0664(19) Uani 1 1 d U
H39a' H 0.2175 1.0328 0.5896 0.100 Uiso 1 1 calc R
H39b' H 0.1607 1.0851 0.6203 0.100 Uiso 1 1 calc R
H39c' H 0.2467 1.0988 0.6321 0.100 Uiso 1 1 calc R
C40' C 0.1954(7) 1.1983(5) 0.5449(5) 0.084(3) Uani 1 1 d U
H40a' H 0.1446 1.2068 0.5554 0.125 Uiso 1 1 calc R
H40b' H 0.2077 1.2257 0.5031 0.125 Uiso 1 1 calc R
H40c' H 0.2278 1.2103 0.5874 0.125 Uiso 1 1 calc R
C41' C -0.0385(7) 1.1623(6) 0.3766(6) 0.104(4) Uani 1 1 d U
H41a' H -0.0707 1.1425 0.3376 0.156 Uiso 1 1 calc R
H41b' H -0.0164 1.2036 0.3589 0.156 Uiso 1 1 calc R
H41c' H -0.0670 1.1730 0.4182 0.156 Uiso 1 1 calc R
C42' C -0.1699(6) 0.8272(9) 0.2601(7) 0.159(6) Uani 1 1 d U
H42a' H -0.1884 0.8153 0.2106 0.238 Uiso 1 1 calc R
H42b' H -0.1976 0.8655 0.2774 0.238 Uiso 1 1 calc R
H42c' H -0.1754 0.7886 0.2924 0.238 Uiso 1 1 calc R
C43' C 0.0656(5) 0.8610(3) 0.1261(4) 0.0564(14) Uani 1 1 d U
C44' C 0.0963(7) 0.9306(4) 0.1078(5) 0.059(2) Uani 1 1 d U
H44a' H 0.0576 0.9645 0.1091 0.089 Uiso 1 1 calc R
H44b' H 0.1146 0.9295 0.0590 0.089 Uiso 1 1 calc R
H44c' H 0.1364 0.9422 0.1435 0.089 Uiso 1 1 calc R
C45' C 0.1314(6) 0.8095(4) 0.1358(6) 0.088(3) Uani 1 1 d U
H45a' H 0.1593 0.8181 0.1822 0.132 Uiso 1 1 calc R
H45b' H 0.1634 0.8151 0.0958 0.132 Uiso 1 1 calc R
H45c' H 0.1124 0.7634 0.1354 0.132 Uiso 1 1 calc R
C46' C 0.0161(7) 0.8344(6) 0.0592(6) 0.093(3) Uani 1 1 d U
H46a' H 0.0042 0.7869 0.0669 0.139 Uiso 1 1 calc R
H46b' H 0.0423 0.8388 0.0149 0.139 Uiso 1 1 calc R
H46c' H -0.0291 0.8608 0.0542 0.139 Uiso 1 1 calc R
C47' C 0.3597(6) 0.8522(5) 0.6169(5) 0.073(2) Uani 1 1 d U
H47a' H 0.3733 0.8205 0.5785 0.097 Uiso 1 1 calc R
H47b' H 0.3222 0.8301 0.6449 0.097 Uiso 1 1 calc R
C48' C 0.4228(7) 0.8668(6) 0.6644(7) 0.132(4) Uani 1 1 d U
H48a' H 0.4681 0.8540 0.6415 0.176 Uiso 1 1 calc R
H48b' H 0.4209 0.8423 0.7110 0.176 Uiso 1 1 calc R
C49' C 0.4199(9) 0.9411(6) 0.6763(9) 0.113(4) Uani 1 1 d U
H49a' H 0.4695 0.9607 0.6781 0.151 Uiso 1 1 calc R
H49b' H 0.3977 0.9514 0.7225 0.151 Uiso 1 1 calc R
C50' C 0.3733(7) 0.9688(6) 0.6122(8) 0.107(4) Uani 1 1 d U
H50a' H 0.3411 1.0052 0.6278 0.143 Uiso 1 1 calc R
H50b' H 0.4043 0.9866 0.5746 0.143 Uiso 1 1 calc R
C51' C 0.0928(6) 0.9207(6) 0.6070(6) 0.086(2) Uani 1 1 d U
H51a' H 0.0646 0.8993 0.5654 0.114 Uiso 1 1 calc R
H51b' H 0.0914 0.9702 0.6002 0.114 Uiso 1 1 calc R
C52' C 0.0611(6) 0.9013(7) 0.6788(6) 0.105(3) Uani 1 1 d U
H52a' H 0.0077 0.8940 0.6721 0.139 Uiso 1 1 calc R
H52b' H 0.0712 0.9364 0.7163 0.139 Uiso 1 1 calc R
C53' C 0.1038(6) 0.8317(7) 0.7007(6) 0.111(3) Uani 1 1 d U
H53a' H 0.1045 0.8225 0.7536 0.148 Uiso 1 1 calc R
H53b' H 0.0827 0.7927 0.6732 0.148 Uiso 1 1 calc R
C54' C 0.1808(5) 0.8506(6) 0.6766(5) 0.089(2) Uani 1 1 d U
H54a' H 0.2098 0.8738 0.7165 0.119 Uiso 1 1 calc R
H54b' H 0.2076 0.8098 0.6626 0.119 Uiso 1 1 calc R
C55' C 0.1467(4) 1.0749(4) 0.2547(4) 0.0446(14) Uani 1 1 d U
H55' H 0.1103 1.0409 0.2515 0.059 Uiso 1 1 calc R
C56' C 0.1262(5) 1.1395(4) 0.2303(5) 0.0557(16) Uani 1 1 d U
H56' H 0.0777 1.1497 0.2125 0.074 Uiso 1 1 calc R
C57' C 0.1824(6) 1.1888(3) 0.2340(4) 0.0585(18) Uani 1 1 d U
H57' H 0.1716 1.2335 0.2184 0.078 Uiso 1 1 calc R
C58' C 0.2517(5) 1.1728(4) 0.2595(4) 0.0534(16) Uani 1 1 d U
H58' H 0.2891 1.2059 0.2614 0.071 Uiso 1 1 calc R
C59' C 0.2673(4) 1.1058(3) 0.2833(3) 0.0375(11) Uani 1 1 d U
C60' C 0.3438(3) 1.0856(3) 0.3161(4) 0.0380(11) Uani 1 1 d U
C61' C 0.4040(5) 1.1292(4) 0.3054(5) 0.0563(17) Uani 1 1 d U
H61' H 0.3981 1.1684 0.2762 0.075 Uiso 1 1 calc R
C62' C 0.4741(5) 1.1116(4) 0.3408(5) 0.0617(18) Uani 1 1 d U
H62' H 0.5158 1.1392 0.3361 0.082 Uiso 1 1 calc R
C63' C 0.4783(5) 1.0529(4) 0.3820(6) 0.0578(19) Uani 1 1 d U
H63' H 0.5232 1.0399 0.4068 0.077 Uiso 1 1 calc R
C64' C 0.4153(4) 1.0130(3) 0.3864(5) 0.0557(18) Uani 1 1 d U
H64' H 0.4200 0.9722 0.4133 0.074 Uiso 1 1 calc R
Li1' Li 0.2304(7) 0.9052(6) 0.5259(6) 0.0450(14) Uani 1 1 d U
O7' O -0.3325(5) 1.0654(4) 0.3624(6) 0.134(3) Uani 1 1 d DU
C65' C -0.2670(6) 1.0890(6) 0.4061(7) 0.122(3) Uani 1 1 d DU
H65a' H -0.2380 1.1193 0.3766 0.162 Uiso 1 1 calc R
H65b' H -0.2818 1.1146 0.4489 0.162 Uiso 1 1 calc R
C66' C -0.2236(7) 1.0317(6) 0.4298(7) 0.122(3) Uani 1 1 d DU
H66a' H -0.2386 1.0148 0.4771 0.162 Uiso 1 1 calc R
H66b' H -0.1712 1.0437 0.4351 0.162 Uiso 1 1 calc R
C67' C -0.2380(6) 0.9771(7) 0.3690(8) 0.137(4) Uani 1 1 d DU
H67a' H -0.2412 0.9314 0.3901 0.182 Uiso 1 1 calc R
H67b' H -0.1993 0.9776 0.3341 0.182 Uiso 1 1 calc R
C68' C -0.3138(6) 1.0004(6) 0.3317(8) 0.136(4) Uani 1 1 d DU
H68a' H -0.3105 1.0045 0.2785 0.181 Uiso 1 1 calc R
H68b' H -0.3520 0.9668 0.3408 0.181 Uiso 1 1 calc R

loop_
_atom_site_aniso_label
_atom_site_aniso_U_11
_atom_site_aniso_U_22
_atom_site_aniso_U_33
_atom_site_aniso_U_23
_atom_site_aniso_U_13
_atom_site_aniso_U_12
La1 0.02680(17) 0.04423(16) 0.02780(17) 0.00154(12) -0.00330(13) 0.00735(12)
O1 0.036(2) 0.0449(17) 0.0332(18) -0.0043(13) -0.0027(15) 0.0100(14)
O2 0.042(2) 0.045(2) 0.037(2) -0.0013(16) 0.0020(17) -0.0003(16)
O3 0.033(2) 0.063(2) 0.0317(17) 0.0070(14) -0.0056(15) -0.0062(16)
O4 0.0393(19) 0.046(2) 0.039(2) -0.0043(16) -0.0137(16) 0.0122(17)
O5 0.061(3) 0.053(2) 0.051(3) -0.003(2) -0.025(2) 0.000(2)
O6 0.057(3) 0.168(6) 0.033(2) -0.003(3) 0.003(2) 0.039(3)
N1 0.035(2) 0.043(2) 0.034(3) -0.0016(16) 0.002(2) 0.0036(15)
N2 0.027(2) 0.037(2) 0.074(4) 0.007(2) 0.0098(19) 0.0047(16)
C1 0.037(2) 0.051(2) 0.023(3) -0.0047(19) -0.002(2) 0.0133(18)
C2 0.051(2) 0.048(2) 0.028(3) -0.006(2) -0.003(2) 0.0172(19)
C3 0.063(3) 0.048(3) 0.037(3) -0.004(2) 0.002(3) 0.022(2)
C4 0.070(3) 0.039(2) 0.035(3) 0.004(2) 0.004(3) 0.009(2)
C5 0.047(3) 0.045(2) 0.036(3) 0.005(2) 0.000(3) 0.009(2)
C6 0.044(3) 0.038(2) 0.024(3) 0.0010(19) 0.001(2) 0.0105(18)
C7 0.032(3) 0.045(3) 0.032(2) 0.002(2) -0.002(2) 0.014(2)
C8 0.036(3) 0.034(3) 0.040(3) 0.001(2) 0.006(2) 0.005(2)
C9 0.039(3) 0.041(3) 0.048(3) -0.007(3) 0.004(2) 0.006(2)
C10 0.049(3) 0.054(4) 0.064(4) -0.014(3) 0.019(3) 0.000(3)
C11 0.066(3) 0.055(4) 0.050(3) -0.015(3) 0.023(3) -0.008(3)
C12 0.063(3) 0.045(3) 0.040(2) -0.007(2) 0.014(2) -0.007(3)
C13 0.047(3) 0.033(3) 0.038(2) 0.000(2) 0.006(2) -0.001(2)
C14 0.047(3) 0.064(4) 0.046(3) -0.015(3) -0.002(3) 0.028(2)
C15 0.058(4) 0.075(4) 0.049(3) -0.004(3) -0.016(3) 0.022(4)
C16 0.049(4) 0.109(5) 0.050(4) -0.015(3) 0.011(3) 0.016(4)
C17 0.068(5) 0.089(4) 0.094(7) -0.029(4) 0.002(5) 0.045(4)
C18 0.093(5) 0.041(3) 0.075(6) 0.001(3) 0.019(5) 0.004(3)
C19 0.056(4) 0.083(5) 0.083(7) -0.029(5) 0.030(4) -0.013(4)
C20 0.099(5) 0.082(4) 0.039(3) -0.020(3) 0.019(3) -0.029(4)
C21 0.110(7) 0.102(5) 0.044(5) 0.003(4) -0.017(4) -0.021(5)
C22 0.105(8) 0.086(4) 0.069(6) -0.041(4) 0.031(5) -0.035(4)
C23 0.139(9) 0.155(10) 0.051(5) -0.045(6) 0.044(6) -0.068(7)
C24 0.028(2) 0.081(3) 0.029(3) -0.001(2) 0.0037(18) -0.0093(19)
C25 0.049(3) 0.070(3) 0.027(3) 0.005(2) 0.006(2) -0.015(2)
C26 0.067(4) 0.102(4) 0.034(4) 0.008(3) -0.005(3) -0.034(3)
C27 0.054(4) 0.104(4) 0.044(4) -0.001(4) 0.001(3) -0.037(3)
C28 0.032(3) 0.106(4) 0.047(4) -0.026(3) -0.004(3) -0.007(3)
C29 0.028(2) 0.084(3) 0.031(3) -0.007(2) 0.007(2) -0.002(2)
C30 0.031(3) 0.095(4) 0.040(3) -0.023(3) -0.009(2) 0.006(3)
C31 0.039(3) 0.095(4) 0.047(3) -0.035(3) -0.018(2) 0.033(3)
C32 0.045(3) 0.162(7) 0.064(4) -0.073(4) -0.029(3) 0.051(4)
C33 0.059(4) 0.184(8) 0.078(4) -0.086(4) -0.045(3) 0.078(4)
C34 0.079(4) 0.114(6) 0.079(4) -0.055(4) -0.056(3) 0.064(4)
C35 0.073(3) 0.060(4) 0.055(3) -0.026(3) -0.039(2) 0.034(3)
C36 0.048(3) 0.046(3) 0.051(3) -0.018(2) -0.027(2) 0.023(3)
C37 0.059(3) 0.074(4) 0.036(3) 0.013(3) -0.005(2) -0.016(3)
C38 0.059(4) 0.087(6) 0.076(6) 0.038(4) 0.002(4) 0.007(4)
C39 0.098(7) 0.129(6) 0.030(3) 0.012(4) -0.011(3) -0.033(6)
C40 0.115(9) 0.096(5) 0.091(7) 0.043(4) -0.029(6) -0.043(6)
C41 0.071(6) 0.130(7) 0.085(7) -0.008(6) -0.015(5) -0.049(5)
C42 0.095(6) 0.40(2) 0.106(8) -0.131(10) -0.058(5) 0.168(10)
C43 0.082(4) 0.034(3) 0.067(3) 0.007(3) -0.050(3) -0.007(3)
C44 0.057(5) 0.053(3) 0.047(5) 0.010(3) 0.000(3) -0.010(3)
C45 0.150(8) 0.053(4) 0.148(9) 0.039(5) -0.096(6) -0.050(5)
C46 0.113(8) 0.081(6) 0.095(6) 0.040(5) -0.070(6) -0.011(5)
C47 0.083(5) 0.058(3) 0.044(4) -0.005(3) -0.005(3) -0.012(3)
C48 0.054(4) 0.103(5) 0.043(3) -0.009(3) -0.006(3) -0.006(3)
C49 0.060(5) 0.099(5) 0.058(5) 0.007(4) -0.018(3) 0.009(4)
C50 0.069(5) 0.059(4) 0.118(7) -0.003(4) -0.049(5) 0.008(4)
C51 0.058(4) 0.265(12) 0.050(5) -0.021(6) 0.008(4) 0.010(6)
C52 0.086(7) 0.403(15) 0.062(6) -0.054(8) 0.033(5) -0.025(8)
C53 0.072(6) 0.458(16) 0.077(6) -0.098(8) 0.029(5) -0.025(9)
C54 0.057(4) 0.376(14) 0.055(5) -0.071(7) 0.006(4) 0.011(7)
C55 0.042(3) 0.056(3) 0.035(3) 0.002(3) -0.004(3) 0.003(3)
C56 0.050(4) 0.064(3) 0.039(4) -0.001(3) -0.004(3) -0.009(2)
C57 0.071(4) 0.051(3) 0.042(4) -0.005(3) -0.001(3) -0.006(3)
C58 0.061(3) 0.045(3) 0.048(4) 0.005(3) 0.010(3) 0.007(2)
C59 0.043(2) 0.043(2) 0.035(3) 0.006(2) 0.013(2) 0.0076(19)
C60 0.043(2) 0.046(3) 0.035(3) 0.010(2) 0.009(2) 0.008(2)
C61 0.056(3) 0.072(4) 0.034(4) -0.002(3) 0.004(3) 0.027(3)
C62 0.047(3) 0.078(4) 0.046(4) 0.004(3) 0.015(3) 0.024(3)
C63 0.031(3) 0.063(4) 0.076(5) 0.015(3) 0.004(3) 0.009(3)
C64 0.032(3) 0.043(3) 0.116(6) -0.002(3) 0.003(3) 0.003(2)
Li1 0.051(4) 0.062(4) 0.029(2) 0.002(2) -0.007(2) 0.010(3)
O7 0.068(4) 0.183(7) 0.163(7) -0.018(6) 0.002(5) 0.031(4)
C65 0.076(5) 0.212(8) 0.118(7) 0.019(8) 0.015(5) 0.063(5)
C66 0.077(5) 0.199(8) 0.126(8) 0.020(9) 0.021(5) 0.039(6)
C67 0.061(4) 0.195(9) 0.186(10) -0.007(10) -0.008(6) 0.037(5)
C68 0.104(7) 0.189(7) 0.283(12) -0.097(10) 0.061(9) 0.010(5)
La1' 0.02268(15) 0.04300(15) 0.02761(16) -0.00245(12) 0.00070(12) -0.01220(12)
O1' 0.030(2) 0.0542(17) 0.0279(17) -0.0002(13) 0.0014(15) -0.0136(14)
O2' 0.0418(19) 0.0376(18) 0.0282(19) -0.0029(14) 0.0064(16) -0.0087(15)
O3' 0.030(2) 0.069(2) 0.0356(18) -0.0067(15) 0.0031(15) 0.0055(17)
O4' 0.0317(18) 0.063(3) 0.0353(19) 0.0057(17) -0.0057(15) -0.0243(18)
O5' 0.056(3) 0.067(3) 0.049(3) -0.007(2) -0.017(2) -0.002(2)
O6' 0.063(3) 0.124(5) 0.038(2) -0.005(2) 0.014(2) -0.020(3)
N1' 0.029(2) 0.041(2) 0.034(2) -0.0089(15) 0.009(2) -0.0083(15)
N2' 0.032(2) 0.028(2) 0.070(4) -0.0098(18) 0.0064(19) -0.0083(16)
C1' 0.042(2) 0.037(2) 0.020(2) 0.0009(17) -0.002(2) -0.0131(17)
C2' 0.048(2) 0.057(3) 0.024(3) -0.002(2) 0.005(2) -0.027(2)
C3' 0.072(3) 0.035(2) 0.034(3) -0.001(2) 0.009(3) -0.026(2)
C4' 0.069(3) 0.043(2) 0.037(3) -0.004(2) 0.014(3) -0.016(2)
C5' 0.053(3) 0.038(2) 0.030(3) -0.004(2) 0.006(3) -0.011(2)
C6' 0.041(2) 0.043(2) 0.023(3) -0.002(2) 0.003(2) -0.0150(19)
C7' 0.035(3) 0.032(2) 0.032(2) -0.0053(19) 0.000(2) -0.0058(19)
C8' 0.039(3) 0.025(2) 0.038(2) -0.0002(19) 0.007(2) -0.0135(19)
C9' 0.038(3) 0.037(3) 0.054(3) 0.003(2) 0.011(2) -0.009(2)
C10' 0.047(3) 0.043(3) 0.063(4) 0.005(3) 0.022(3) -0.003(3)
C11' 0.052(3) 0.042(3) 0.058(3) 0.005(3) 0.031(2) 0.002(3)
C12' 0.059(3) 0.040(3) 0.043(3) 0.006(2) 0.020(2) 0.005(2)
C13' 0.038(2) 0.027(2) 0.038(2) -0.001(2) 0.012(2) -0.0081(19)
C14' 0.051(3) 0.063(3) 0.040(3) -0.002(2) 0.006(3) -0.033(3)
C15' 0.046(3) 0.071(4) 0.051(3) -0.002(3) -0.001(3) -0.030(3)
C16' 0.042(4) 0.092(5) 0.047(3) 0.003(3) 0.009(3) -0.020(3)
C17' 0.066(5) 0.076(4) 0.093(7) 0.015(4) 0.002(5) -0.047(4)
C18' 0.092(5) 0.035(3) 0.083(6) -0.006(3) 0.024(5) -0.017(3)
C19' 0.044(3) 0.060(4) 0.098(7) 0.006(4) 0.027(3) -0.007(3)
C20' 0.082(4) 0.077(4) 0.043(3) 0.023(3) 0.028(3) 0.027(3)
C21' 0.113(6) 0.097(5) 0.026(4) -0.005(4) -0.004(3) 0.027(4)
C22' 0.103(7) 0.078(4) 0.063(5) 0.032(4) 0.026(4) 0.032(4)
C23' 0.127(8) 0.160(10) 0.056(5) 0.049(6) 0.050(6) 0.072(7)
C24' 0.041(3) 0.074(3) 0.024(2) -0.0004(19) 0.0076(18) 0.0069(19)
C25' 0.050(3) 0.081(3) 0.033(3) -0.003(3) 0.010(2) 0.019(2)
C26' 0.073(4) 0.096(4) 0.043(4) -0.001(3) 0.017(3) 0.037(3)
C27' 0.062(4) 0.115(4) 0.042(4) 0.014(4) 0.012(3) 0.046(4)
C28' 0.039(3) 0.110(4) 0.033(3) 0.014(3) 0.014(2) 0.021(3)
C29' 0.032(3) 0.089(3) 0.031(3) 0.010(3) 0.006(2) 0.010(2)
C30' 0.029(3) 0.091(3) 0.035(3) 0.020(3) 0.004(2) -0.013(3)
C31' 0.027(2) 0.087(4) 0.046(3) 0.027(3) -0.009(2) -0.017(3)
C32' 0.029(3) 0.119(6) 0.064(3) 0.040(4) -0.007(2) -0.024(3)
C33' 0.044(3) 0.139(7) 0.078(4) 0.058(4) -0.033(3) -0.047(4)
C34' 0.063(3) 0.104(6) 0.062(3) 0.047(4) -0.041(3) -0.057(4)
C35' 0.054(3) 0.053(3) 0.050(3) 0.023(2) -0.029(2) -0.028(3)
C36' 0.032(2) 0.060(3) 0.040(2) 0.021(2) -0.0115(19) -0.025(2)
C37' 0.071(4) 0.070(4) 0.046(3) -0.026(3) 0.006(3) 0.013(3)
C38' 0.064(4) 0.089(6) 0.060(5) -0.031(4) 0.004(4) -0.003(4)
C39' 0.071(5) 0.084(4) 0.044(3) -0.022(3) -0.003(3) 0.017(4)
C40' 0.117(8) 0.085(4) 0.047(5) -0.023(3) -0.009(5) 0.036(5)
C41' 0.097(7) 0.155(8) 0.059(5) 0.006(6) 0.006(5) 0.081(7)
C42' 0.062(4) 0.290(15) 0.116(8) 0.137(9) -0.056(4) -0.107(7)
C43' 0.077(4) 0.040(3) 0.048(3) -0.002(3) -0.025(3) -0.004(3)
C44' 0.093(7) 0.048(3) 0.039(5) 0.004(3) 0.018(4) 0.001(3)
C45' 0.111(6) 0.053(4) 0.092(6) -0.019(4) -0.049(4) 0.019(4)
C46' 0.106(7) 0.101(7) 0.064(4) -0.009(5) -0.045(5) -0.009(5)
C47' 0.087(6) 0.077(4) 0.051(5) -0.007(4) -0.025(4) 0.007(4)
C48' 0.139(8) 0.112(5) 0.132(8) 0.020(6) -0.092(6) -0.012(6)
C49' 0.117(9) 0.109(6) 0.103(8) 0.009(5) -0.065(6) -0.041(6)
C50' 0.092(7) 0.087(4) 0.134(8) 0.002(5) -0.066(6) -0.017(5)
C51' 0.061(4) 0.146(7) 0.052(5) 0.006(4) 0.024(4) -0.011(4)
C52' 0.067(5) 0.194(8) 0.055(5) 0.020(6) 0.018(4) -0.002(5)
C53' 0.089(6) 0.184(8) 0.065(5) 0.027(5) 0.035(4) 0.000(5)
C54' 0.073(4) 0.156(7) 0.039(3) 0.004(4) 0.008(3) -0.007(4)
C55' 0.036(3) 0.052(3) 0.046(4) 0.001(3) 0.007(3) -0.002(2)
C56' 0.051(4) 0.073(4) 0.042(4) 0.011(3) 0.000(3) 0.007(3)
C57' 0.092(5) 0.040(3) 0.040(4) 0.004(3) -0.015(4) 0.002(3)
C58' 0.070(4) 0.049(3) 0.039(4) -0.002(3) -0.008(3) -0.017(3)
C59' 0.046(3) 0.039(2) 0.028(3) -0.0126(19) 0.003(2) -0.0081(19)
C60' 0.032(2) 0.044(2) 0.039(3) -0.021(2) 0.012(2) -0.0156(18)
C61' 0.053(3) 0.070(4) 0.046(4) -0.002(3) 0.006(3) -0.037(3)
C62' 0.042(3) 0.087(4) 0.056(5) -0.017(3) 0.008(3) -0.040(3)
C63' 0.028(3) 0.052(3) 0.093(6) -0.028(3) 0.006(4) -0.013(2)
C64' 0.032(3) 0.032(3) 0.102(6) -0.019(3) -0.001(3) -0.008(2)
Li1' 0.041(3) 0.064(4) 0.030(2) -0.006(2) 0.001(2) -0.003(3)
O7' 0.075(4) 0.098(5) 0.222(9) -0.041(5) -0.032(5) 0.007(3)
C65' 0.087(6) 0.140(7) 0.136(9) -0.036(6) -0.020(6) 0.003(5)
C66' 0.105(7) 0.131(8) 0.127(8) 0.013(6) -0.018(6) -0.013(6)
C67' 0.099(7) 0.133(7) 0.174(10) -0.016(6) -0.022(6) 0.031(6)
C68' 0.113(7) 0.100(6) 0.187(10) -0.033(6) -0.045(6) 0.025(5)

loop_
_atom_type_symbol
_atom_type_description
_atom_type_scat_dispersion_real
_atom_type_scat_dispersion_imag
_atom_type_scat_source
C C 0.0033 0.0016 'International Tables Vol C Tables 4.2.6.8 and 6.1.1.4'
H H 0.0000 0.0000 'International Tables Vol C Tables 4.2.6.8 and 6.1.1.4'
N N 0.0061 0.0033 'International Tables Vol C Tables 4.2.6.8 and 6.1.1.4'
O O 0.0106 0.0060 'International Tables Vol C Tables 4.2.6.8 and 6.1.1.4'
Li Li -0.0003 0.0001 'International Tables Vol C Tables 4.2.6.8 and 6.1.1.4'
La La -0.2871 2.4523 'International Tables Vol C Tables 4.2.6.8 and 6.1.1.4'

loop_
_geom_angle_atom_site_label_1
_geom_angle_atom_site_label_2
_geom_angle_atom_site_label_3
_geom_angle
O4 La1 O2 102.53(18)
O4 La1 O1 103.89(15)
O2 La1 O1 86.98(16)
O4 La1 O3 109.82(17)
O2 La1 O3 144.31(16)
O1 La1 O3 71.20(15)
O4 La1 N1 82.20(18)
O2 La1 N1 107.35(18)
O1 La1 N1 163.07(17)
O3 La1 N1 91.89(17)
O4 La1 N2 138.94(18)
O2 La1 N2 75.79(16)
O1 La1 N2 116.83(17)
O3 La1 N2 89.00(17)
N1 La1 N2 60.37(19)
O4 La1 C24 92.15(18)
O2 La1 C24 165.26(18)
O1 La1 C24 90.85(17)
O3 La1 C24 24.06(16)
N1 La1 C24 72.98(19)
N2 La1 C24 92.29(18)
O4 La1 Li1 117.7(2)
O2 La1 Li1 115.0(2)
O1 La1 Li1 37.3(2)
O3 La1 Li1 35.0(2)
N1 La1 Li1 125.9(2)
N2 La1 Li1 98.8(3)
C24 La1 Li1 57.6(2)
C1 O1 Li1 126.1(5)
C1 O1 La1 131.5(4)
Li1 O1 La1 96.4(4)
C13 O2 La1 150.1(4)
C24 O3 Li1 143.6(6)
C24 O3 La1 108.4(4)
Li1 O3 La1 98.5(4)
C36 O4 La1 146.7(5)
C50 O5 C47 107.9(6)
C50 O5 Li1 131.6(6)
C47 O5 Li1 118.6(6)
C54 O6 C51 109.2(6)
C54 O6 Li1 124.9(7)
C51 O6 Li1 125.9(6)
C59 N1 C55 119.3(6)
C59 N1 La1 123.2(5)
C55 N1 La1 115.2(4)
C64 N2 C60 118.0(6)
C64 N2 La1 122.2(5)
C60 N2 La1 119.5(4)
O1 C1 C6 121.5(5)
O1 C1 C2 123.6(6)
C6 C1 C2 114.9(6)
C3 C2 C1 118.8(7)
C3 C2 C14 120.9(6)
C1 C2 C14 120.4(6)
C2 C3 C4 126.4(6)
C5 C4 C3 114.7(6)
C5 C4 C18 122.5(8)
C3 C4 C18 122.7(6)
C4 C5 C6 122.4(7)
C5 C6 C1 122.6(6)
C5 C6 C7 117.6(6)
C1 C6 C7 119.8(5)
C8 C7 C6 114.2(5)
C9 C8 C13 120.4(6)
C9 C8 C7 119.8(6)
C13 C8 C7 119.8(6)
C8 C9 C10 121.8(7)
C9 C10 C11 115.5(7)
C9 C10 C19 121.0(8)
C11 C10 C19 123.5(8)
C12 C11 C10 124.5(7)
C11 C12 C13 118.1(7)
C11 C12 C20 121.2(7)
C13 C12 C20 120.7(7)
O2 C13 C8 117.9(6)
O2 C13 C12 122.3(6)
C8 C13 C12 119.7(6)
C16 C14 C17 109.2(7)
C16 C14 C2 112.4(6)
C17 C14 C2 111.4(7)
C16 C14 C15 109.5(7)
C17 C14 C15 105.4(6)
C2 C14 C15 108.7(6)
C21 C20 C12 108.9(7)
C21 C20 C22 110.2(10)
C12 C20 C22 111.9(8)
C21 C20 C23 110.1(10)
C12 C20 C23 109.6(9)
C22 C20 C23 106.0(8)
O3 C24 C25 123.8(6)
O3 C24 C29 118.0(6)
C25 C24 C29 118.2(6)
O3 C24 La1 47.5(3)
C25 C24 La1 133.9(4)
C29 C24 La1 89.7(4)
C26 C25 C24 117.1(7)
C26 C25 C37 121.3(7)
C24 C25 C37 121.5(6)
C25 C26 C27 126.6(9)
C28 C27 C26 115.6(8)
C28 C27 C41 123.6(9)
C26 C27 C41 120.9(9)
C27 C28 C29 125.7(8)
C28 C29 C24 116.4(7)
C28 C29 C30 121.6(7)
C24 C29 C30 121.4(6)
C29 C30 C31 116.7(6)
C32 C31 C36 121.4(7)
C32 C31 C30 118.5(8)
C36 C31 C30 120.0(6)
C31 C32 C33 121.3(9)
C34 C33 C32 117.0(8)
C34 C33 C42 120.4(10)
C32 C33 C42 122.5(11)
C33 C34 C35 123.7(8)
C36 C35 C34 117.6(9)
C36 C35 C43 120.8(7)
C34 C35 C43 121.6(7)
O4 C36 C35 121.8(8)
O4 C36 C31 119.2(6)
C35 C36 C31 119.0(7)
C40 C37 C38 112.1(9)
C40 C37 C25 112.5(7)
C38 C37 C25 111.6(6)
C40 C37 C39 105.8(8)
C38 C37 C39 109.1(8)
C25 C37 C39 105.3(7)
C45 C43 C44 111.6(9)
C45 C43 C35 111.0(8)
C44 C43 C35 109.3(6)
C45 C43 C46 108.4(7)
C44 C43 C46 105.0(7)
C35 C43 C46 111.4(8)
C48 C47 O5 103.7(6)
C47 C48 C49 105.2(7)
C50 C49 C48 102.7(7)
O5 C50 C49 108.8(7)
C52 C51 O6 107.0(7)
C51 C52 C53 100.4(9)
C54 C53 C52 102.1(8)
O6 C54 C53 105.6(7)
C56 C55 N1 120.6(7)
C57 C56 C55 121.1(8)
C56 C57 C58 118.1(7)
C59 C58 C57 120.6(7)
N1 C59 C58 120.3(7)
N1 C59 C60 116.0(6)
C58 C59 C60 123.7(6)
N2 C60 C61 118.7(7)
N2 C60 C59 118.9(5)
C61 C60 C59 122.4(6)
C62 C61 C60 120.6(7)
C63 C62 C61 121.3(7)
C62 C63 C64 116.6(9)
N2 C64 C63 124.6(8)
O3 Li1 O6 106.5(7)
O3 Li1 O5 120.4(7)
O6 Li1 O5 102.1(5)
O3 Li1 O1 91.2(5)
O6 Li1 O1 133.1(7)
O5 Li1 O1 105.4(6)
O3 Li1 La1 46.5(3)
O6 Li1 La1 142.6(6)
O5 Li1 La1 113.9(5)
O1 Li1 La1 46.3(3)
C65 O7 C68 113.1(9)
O7 C65 C66 105.4(11)
C65 C66 C67 106.1(11)
C66 C67 C68 110.5(11)
C67 C68 O7 101.2(11)
O2' La1' O4' 101.94(17)
O2' La1' O3' 144.01(16)
O4' La1' O3' 111.50(17)
O2' La1' O1' 87.55(15)
O4' La1' O1' 104.87(15)
O3' La1' O1' 71.66(15)
O2' La1' N1' 106.57(16)
O4' La1' N1' 82.01(17)
O3' La1' N1' 91.29(17)
O1' La1' N1' 162.91(16)
O2' La1' N2' 75.29(15)
O4' La1' N2' 137.97(17)
O3' La1' N2' 87.99(17)
O1' La1' N2' 116.74(17)
N1' La1' N2' 59.88(18)
O2' La1' C24' 165.41(18)
O4' La1' C24' 92.48(18)
O3' La1' C24' 24.49(16)
O1' La1' C24' 90.97(16)
N1' La1' C24' 72.92(18)
N2' La1' C24' 92.51(18)
O2' La1' Li1' 115.6(2)
O4' La1' Li1' 119.6(2)
O3' La1' Li1' 34.7(2)
O1' La1' Li1' 38.1(2)
N1' La1' Li1' 124.9(2)
N2' La1' Li1' 97.9(3)
C24' La1' Li1' 57.4(2)
C1' O1' Li1' 126.4(5)
C1' O1' La1' 134.2(3)
Li1' O1' La1' 93.1(4)
C13' O2' La1' 151.2(4)
C24' O3' Li1' 143.3(6)
C24' O3' La1' 107.4(4)
Li1' O3' La1' 97.3(4)
C36' O4' La1' 146.7(4)
C47' O5' C50' 108.8(7)
C47' O5' Li1' 118.0(7)
C50' O5' Li1' 132.0(7)
C51' O6' C54' 111.1(6)
C51' O6' Li1' 121.2(6)
C54' O6' Li1' 125.5(7)
C55' N1' C59' 116.9(6)
C55' N1' La1' 119.4(4)
C59' N1' La1' 123.2(5)
C64' N2' C60' 116.9(6)
C64' N2' La1' 120.8(4)
C60' N2' La1' 121.2(4)
O1' C1' C6' 119.3(5)
O1' C1' C2' 122.5(6)
C6' C1' C2' 118.2(6)
C3' C2' C1' 118.7(6)
C3' C2' C14' 119.6(6)
C1' C2' C14' 121.6(6)
C2' C3' C4' 123.0(5)
C3' C4' C5' 117.4(7)
C3' C4' C18' 120.3(6)
C5' C4' C18' 122.3(8)
C6' C5' C4' 122.0(7)
C5' C6' C1' 120.6(5)
C5' C6' C7' 117.8(6)
C1' C6' C7' 121.5(5)
C8' C7' C6' 115.5(5)
C9' C8' C13' 119.6(6)
C9' C8' C7' 120.7(6)
C13' C8' C7' 119.7(6)
C10' C9' C8' 121.3(7)
C11' C10' C9' 120.0(7)
C11' C10' C19' 118.4(7)
C9' C10' C19' 121.6(8)
C10' C11' C12' 122.9(7)
C13' C12' C11' 117.5(6)
C13' C12' C20' 120.1(7)
C11' C12' C20' 122.4(6)
O2' C13' C8' 119.4(5)
O2' C13' C12' 122.0(6)
C8' C13' C12' 118.5(6)
C15' C14' C16' 111.1(7)
C15' C14' C2' 111.0(6)
C16' C14' C2' 109.2(6)
C15' C14' C17' 107.7(6)
C16' C14' C17' 105.9(7)
C2' C14' C17' 111.8(7)
C22' C20' C21' 111.2(9)
C22' C20' C12' 109.3(7)
C21' C20' C12' 110.5(7)
C22' C20' C23' 106.9(7)
C21' C20' C23' 106.9(9)
C12' C20' C23' 111.9(8)
O3' C24' C25' 121.2(6)
O3' C24' C29' 118.6(6)
C25' C24' C29' 120.2(6)
O3' C24' La1' 48.1(3)
C25' C24' La1' 132.3(5)
C29' C24' La1' 88.4(4)
C24' C25' C26' 120.3(8)
C24' C25' C37' 122.2(6)
C26' C25' C37' 117.4(7)
C27' C26' C25' 119.9(8)
C28' C27' C26' 118.6(7)
C28' C27' C41' 123.4(10)
C26' C27' C41' 117.6(10)
C27' C28' C29' 122.8(8)
C28' C29' C24' 117.5(8)
C28' C29' C30' 119.5(7)
C24' C29' C30' 122.7(6)
C29' C30' C31' 118.1(6)
C36' C31' C32' 119.1(7)
C36' C31' C30' 120.3(6)
C32' C31' C30' 120.4(7)
C33' C32' C31' 120.9(8)
C34' C33' C32' 118.3(7)
C34' C33' C42' 123.7(9)
C32' C33' C42' 117.7(9)
C33' C34' C35' 125.3(8)
C34' C35' C36' 115.2(7)
C34' C35' C43' 122.2(7)
C36' C35' C43' 122.6(6)
O4' C36' C31' 118.0(6)
O4' C36' C35' 121.1(6)
C31' C36' C35' 120.9(6)
C39' C37' C38' 110.1(8)
C39' C37' C25' 109.9(7)
C38' C37' C25' 110.8(6)
C39' C37' C40' 107.4(6)
C38' C37' C40' 104.9(8)
C25' C37' C40' 113.5(7)
C44' C43' C35' 110.0(6)
C44' C43' C46' 109.4(8)
C35' C43' C46' 113.2(8)
C44' C43' C45' 108.4(8)
C35' C43' C45' 110.2(7)
C46' C43' C45' 105.4(7)
O5' C47' C48' 111.0(8)
C47' C48' C49' 104.7(9)
C48' C49' C50' 105.6(10)
O5' C50' C49' 104.7(9)
O6' C51' C52' 106.1(8)
C51' C52' C53' 102.9(8)
C54' C53' C52' 99.0(8)
O6' C54' C53' 105.0(7)
N1' C55' C56' 125.3(7)
C55' C56' C57' 115.9(8)
C58' C57' C56' 120.9(7)
C57' C58' C59' 119.2(7)
N1' C59' C58' 121.8(7)
N1' C59' C60' 116.6(5)
C58' C59' C60' 121.5(6)
N2' C60' C61' 124.0(7)
N2' C60' C59' 117.3(5)
C61' C60' C59' 118.6(7)
C60' C61' C62' 117.6(8)
C63' C62' C61' 117.6(7)
C62' C63' C64' 119.3(9)
N2' C64' C63' 124.6(8)
O3' Li1' O6' 109.3(6)
O3' Li1' O1' 95.1(5)
O6' Li1' O1' 130.3(7)
O3' Li1' O5' 119.3(7)
O6' Li1' O5' 97.9(5)
O1' Li1' O5' 106.8(6)
O3' Li1' La1' 48.1(3)
O6' Li1' La1' 146.1(6)
O1' Li1' La1' 48.8(3)
O5' Li1' La1' 115.0(5)
C68' O7' C65' 106.8(8)
C66' C65' O7' 109.0(10)
C65' C66' C67' 105.6(9)
C66' C67' C68' 102.0(9)
O7' C68' C67' 108.3(9)

loop_
_geom_bond_atom_site_label_1
_geom_bond_atom_site_label_2
_geom_bond_distance
La1 O4 2.278(4)
La1 O2 2.278(5)
La1 O1 2.416(4)
La1 O3 2.437(5)
La1 N1 2.721(5)
La1 N2 2.765(5)
La1 C24 3.135(7)
La1 Li1 3.321(11)
O1 C1 1.326(7)
O1 Li1 2.025(12)
O2 C13 1.332(8)
O3 C24 1.347(8)
O3 Li1 1.926(13)
O4 C36 1.326(8)
O5 C50 1.413(10)
O5 C47 1.478(9)
O5 Li1 1.997(13)
O6 C54 1.399(9)
O6 C51 1.481(11)
O6 Li1 1.956(13)
N1 C59 1.346(8)
N1 C55 1.372(10)
N2 C64 1.331(10)
N2 C60 1.372(9)
C1 C6 1.435(9)
C1 C2 1.449(8)
C2 C3 1.352(10)
C2 C14 1.555(10)
C3 C4 1.412(11)
C4 C5 1.374(9)
C4 C18 1.498(10)
C5 C6 1.378(9)
C6 C7 1.524(8)
C7 C8 1.522(9)
C8 C9 1.384(9)
C8 C13 1.412(9)
C9 C10 1.416(10)
C10 C11 1.440(12)
C10 C19 1.508(12)
C11 C12 1.355(11)
C12 C13 1.428(9)
C12 C20 1.534(12)
C14 C16 1.519(12)
C14 C17 1.543(10)
C14 C15 1.563(10)
C20 C21 1.504(15)
C20 C22 1.542(13)
C20 C23 1.560(13)
C24 C25 1.431(11)
C24 C29 1.432(10)
C25 C26 1.350(10)
C25 C37 1.545(10)
C26 C27 1.373(13)
C27 C28 1.302(12)
C27 C41 1.528(11)
C28 C29 1.422(10)
C29 C30 1.495(10)
C30 C31 1.509(10)
C31 C32 1.395(10)
C31 C36 1.419(11)
C32 C33 1.403(12)
C33 C34 1.405(16)
C33 C42 1.495(13)
C34 C35 1.423(12)
C35 C36 1.419(9)
C35 C43 1.552(13)
C37 C40 1.470(11)
C37 C38 1.507(12)
C37 C39 1.590(12)
C43 C45 1.507(11)
C43 C44 1.517(11)
C43 C46 1.558(10)
C47 C48 1.462(11)
C48 C49 1.511(13)
C49 C50 1.502(13)
C51 C52 1.465(12)
C52 C53 1.555(14)
C53 C54 1.516(11)
C55 C56 1.357(10)
C56 C57 1.355(12)
C57 C58 1.385(12)
C58 C59 1.369(9)
C59 C60 1.484(10)
C60 C61 1.397(9)
C61 C62 1.354(12)
C62 C63 1.343(12)
C63 C64 1.387(11)
O7 C65 1.404(12)
O7 C68 1.482(14)
C65 C66 1.462(12)
C66 C67 1.471(13)
C67 C68 1.475(13)
La1' O2' 2.239(4)
La1' O4' 2.267(4)
La1' O3' 2.436(5)
La1' O1' 2.447(4)
La1' N1' 2.708(5)
La1' N2' 2.769(5)
La1' C24' 3.122(7)
La1' Li1' 3.249(11)
O1' C1' 1.351(7)
O1' Li1' 2.008(11)
O2' C13' 1.339(8)
O3' C24' 1.356(8)
O3' Li1' 1.864(13)
O4' C36' 1.361(7)
O5' C47' 1.381(10)
O5' C50' 1.428(12)
O5' Li1' 2.025(13)
O6' C51' 1.400(11)
O6' C54' 1.488(11)
O6' Li1' 1.997(13)
N1' C55' 1.325(10)
N1' C59' 1.344(8)
N2' C64' 1.319(9)
N2' C60' 1.315(9)
C1' C6' 1.412(9)
C1' C2' 1.427(8)
C2' C3' 1.380(10)
C2' C14' 1.542(10)
C3' C4' 1.387(11)
C4' C5' 1.396(9)
C4' C18' 1.489(11)
C5' C6' 1.364(9)
C6' C7' 1.523(8)
C7' C8' 1.513(8)
C8' C9' 1.400(9)
C8' C13' 1.414(9)
C9' C10' 1.365(10)
C10' C11' 1.326(11)
C10' C19' 1.527(11)
C11' C12' 1.427(10)
C12' C13' 1.422(9)
C12' C20' 1.554(11)
C14' C15' 1.511(11)
C14' C16' 1.539(10)
C14' C17' 1.543(9)
C20' C22' 1.532(12)
C20' C21' 1.540(15)
C20' C23' 1.566(12)
C24' C25' 1.386(11)
C24' C29' 1.437(10)
C25' C26' 1.423(11)
C25' C37' 1.569(11)
C26' C27' 1.417(14)
C27' C28' 1.385(13)
C27' C41' 1.515(11)
C28' C29' 1.414(10)
C29' C30' 1.495(11)
C30' C31' 1.531(10)
C31' C36' 1.379(10)
C31' C32' 1.394(9)
C32' C33' 1.379(12)
C33' C34' 1.332(13)
C33' C42' 1.532(11)
C34' C35' 1.386(10)
C35' C36' 1.428(9)
C35' C43' 1.514(11)
C37' C39' 1.511(12)
C37' C38' 1.532(12)
C37' C40' 1.583(11)
C43' C44' 1.508(10)
C43' C46' 1.539(11)
C43' C45' 1.552(12)
C47' C48' 1.404(13)
C48' C49' 1.462(15)
C49' C50' 1.482(16)
C51' C52' 1.500(12)
C52' C53' 1.594(15)
C53' C54' 1.524(13)
C55' C56' 1.374(10)
C56' C57' 1.392(12)
C57' C58' 1.335(13)
C58' C59' 1.394(9)
C59' C60' 1.512(10)
C60' C61' 1.399(9)
C61' C62' 1.416(13)
C62' C63' 1.361(13)
C63' C64' 1.381(10)
O7' C68' 1.430(10)
O7' C65' 1.447(11)
C65' C66' 1.411(13)
C66' C67' 1.535(13)
C67' C68' 1.547(12)
